data_4308085
loop_
_publ_author_name
'Yu-Fei Song'
'Gerard A. van Albada'
'Jinkui Tang'
'Ilpo Mutikainen'
'Urho Turpeinen'
'Chiara Massera'
'Olivier Roubeau'
'Jos\'e Sanchez Costa'
'Patrick Gamez'
'Jan Reedijk'

_publ_section_title
;
Controlled Copper-Mediated Chlorination of Phenol Rings under Mild
Conditions
;
_journal_name_full 'Inorganic Chemistry'
_journal_page_first 4944
_journal_page_last 4950
_journal_paper_doi 10.1021/ic070057n
_journal_volume 46
_journal_year 2007
_chemical_formula_moiety 'C38 H46 Cl2 Cu3 N6 O6, 2(C2 H3 N)'
_chemical_formula_sum 'C42 H52 Cl2 Cu3 N8 O6'
_chemical_formula_weight 1026.44
_chemical_name_systematic
; 
 ? 
;
_space_group_IT_number 14
_symmetry_cell_setting monoclinic
_symmetry_space_group_name_Hall '-P 2ybc'
_symmetry_space_group_name_H-M 'P 1 21/c 1'
_atom_sites_solution_hydrogens geom
_atom_sites_solution_primary direct
_atom_sites_solution_secondary difmap
_audit_creation_method SHELXL-97
_cell_angle_alpha 90.00
_cell_angle_beta 114.19(3)
_cell_angle_gamma 90.00
_cell_formula_units_Z 2
_cell_length_a 11.992(2)
_cell_length_b 17.992(3)
_cell_length_c 11.908(2)
_cell_measurement_reflns_used 156
_cell_measurement_temperature 173(2)
_cell_measurement_theta_max 22.52
_cell_measurement_theta_min 6.23
_cell_volume 2343.7(9)
_computing_cell_refinement 'DirAx (Duisenberg 1992)'
_computing_data_collection 'COLLECT (Nonius, 2002)'
_computing_data_reduction 'COLLECT (Nonius, 2002)'
_computing_molecular_graphics 'SHELXTL (Sheldrick, 1990)'
_computing_publication_material 'SHELXTL (Sheldrick, 1990)'
_computing_structure_refinement 'SHELXL97 (Sheldrick, 1997)'
_computing_structure_solution 'SHELXS97 (Sheldrick, 1990)'
_diffrn_ambient_temperature 173(2)
_diffrn_measured_fraction_theta_full 0.982
_diffrn_measured_fraction_theta_max 0.982
_diffrn_measurement_device_type KappaCCD
_diffrn_measurement_method \w-scan
_diffrn_radiation_monochromator graphite
_diffrn_radiation_source 'fine-focus sealed tube'
_diffrn_radiation_type MoK\a
_diffrn_radiation_wavelength 0.71073
_diffrn_reflns_av_R_equivalents 0.0651
_diffrn_reflns_av_sigmaI/netI 0.0543
_diffrn_reflns_limit_h_max 15
_diffrn_reflns_limit_h_min -15
_diffrn_reflns_limit_k_max 22
_diffrn_reflns_limit_k_min -22
_diffrn_reflns_limit_l_max 15
_diffrn_reflns_limit_l_min -15
_diffrn_reflns_number 36196
_diffrn_reflns_theta_full 27.50
_diffrn_reflns_theta_max 27.50
_diffrn_reflns_theta_min 2.93
_exptl_absorpt_coefficient_mu 1.516
_exptl_absorpt_correction_T_max 0.6591
_exptl_absorpt_correction_T_min 0.6591
_exptl_absorpt_correction_type multi-scan
_exptl_absorpt_process_details 'SADABS (Sheldrick, 1996)'
_exptl_crystal_colour blue
_exptl_crystal_density_diffrn 1.455
_exptl_crystal_density_method 'not measured'
_exptl_crystal_description prism
_exptl_crystal_F_000 1058
_exptl_crystal_size_max 0.30
_exptl_crystal_size_mid 0.30
_exptl_crystal_size_min 0.30
_refine_diff_density_max 1.165
_refine_diff_density_min -0.328
_refine_diff_density_rms 0.077
_refine_ls_extinction_method none
_refine_ls_goodness_of_fit_ref 1.041
_refine_ls_hydrogen_treatment mixed
_refine_ls_matrix_type full
_refine_ls_number_parameters 285
_refine_ls_number_reflns 5284
_refine_ls_number_restraints 0
_refine_ls_restrained_S_all 1.041
_refine_ls_R_factor_all 0.0696
_refine_ls_R_factor_gt 0.0384
_refine_ls_shift/su_max 0.003
_refine_ls_shift/su_mean 0.000
_refine_ls_structure_factor_coef Fsqd
_refine_ls_weighting_details 'calc w=1/[\s^2^(Fo^2^)+(0.0378P)^2^+1.5981P] where P=(Fo^2^+2Fc^2^)/3'
_refine_ls_weighting_scheme calc
_refine_ls_wR_factor_gt 0.0817
_refine_ls_wR_factor_ref 0.0906
_reflns_number_gt 3791
_reflns_number_total 5284
_reflns_threshold_expression >2sigma(I)
_cod_data_source_file ic070057n-file002.cif
_cod_data_source_block jk004
_cod_depositor_comments
;
The following automatic conversions were performed:
'_symmetry_cell_setting' value 'Monoclinic' changed to 'monoclinic'
according to '/home/saulius/struct/CIF-dictionaries/cif_core.dic'
dictionary named 'cif_core.dic' version 2.4.1 from 2010-06-29.

Automatic conversion script
Id: cif_fix_enum 1527 2010-12-29 10:47:43Z saulius 
;
_cod_original_cell_volume 2343.7(7)
_cod_database_code 4308085

loop_
_symmetry_equiv_pos_as_xyz
'x, y, z'
'-x, y+1/2, -z+1/2'
'-x, -y, -z'
'x, -y-1/2, z-1/2'

loop_
_atom_site_label
_atom_site_type_symbol
_atom_site_fract_x
_atom_site_fract_y
_atom_site_fract_z
_atom_site_U_iso_or_equiv
_atom_site_adp_type
_atom_site_occupancy
_atom_site_symmetry_multiplicity
_atom_site_calc_flag
_atom_site_refinement_flags
_atom_site_disorder_assembly
_atom_site_disorder_group
Cu1 Cu 0.11759(3) 0.642556(17) 0.11362(3) 0.01929(10) Uani 1 1 d . . .
Cu2 Cu 0.0000 0.5000 0.0000 0.01957(12) Uani 1 2 d S . .
O10 O -0.04015(17) 0.58808(10) 0.07066(17) 0.0238(4) Uani 1 1 d . . .
C11 C -0.1099(2) 0.59903(15) 0.1340(2) 0.0209(6) Uani 1 1 d . . .
C12 C -0.1582(3) 0.53909(16) 0.1768(3) 0.0264(7) Uani 1 1 d . . .
H12A H -0.1466 0.4893 0.1574 0.032 Uiso 1 1 calc R . .
C13 C -0.2234(3) 0.55447(17) 0.2478(3) 0.0319(7) Uani 1 1 d . . .
H13A H -0.2569 0.5147 0.2766 0.038 Uiso 1 1 calc R . .
C14 C -0.2402(3) 0.62911(17) 0.2778(3) 0.0332(7) Uani 1 1 d . . .
H14A H -0.2820 0.6389 0.3289 0.040 Uiso 1 1 calc R . .
C15 C -0.1952(3) 0.68785(17) 0.2319(3) 0.0272(7) Uani 1 1 d . . .
H15A H -0.2085 0.7375 0.2507 0.033 Uiso 1 1 calc R . .
C16 C -0.1309(2) 0.67481(15) 0.1588(2) 0.0208(6) Uani 1 1 d . . .
C18 C -0.0866(2) 0.73792(15) 0.1018(3) 0.0239(6) Uani 1 1 d . . .
H18B H -0.1221 0.7320 0.0112 0.029 Uiso 1 1 calc R . .
H18A H -0.1151 0.7860 0.1209 0.029 Uiso 1 1 calc R . .
N19 N 0.0500(2) 0.73865(12) 0.1498(2) 0.0206(5) Uani 1 1 d . . .
H19A H 0.077(3) 0.7445(15) 0.231(3) 0.025 Uiso 1 1 d . . .
C110 C 0.0929(3) 0.80688(15) 0.1059(3) 0.0249(6) Uani 1 1 d . . .
H11B H 0.0521 0.8512 0.1212 0.030 Uiso 1 1 calc R . .
H11A H 0.0688 0.8031 0.0161 0.030 Uiso 1 1 calc R . .
C111 C 0.2311(3) 0.81679(16) 0.1706(3) 0.0262(7) Uani 1 1 d . . .
H11D H 0.2519 0.8660 0.1453 0.031 Uiso 1 1 calc R . .
Cl1 Cl 0.05458(7) 0.65751(4) -0.12222(7) 0.02925(18) Uani 1 1 d . . .
O20 O 0.16448(16) 0.53753(10) 0.09157(17) 0.0233(4) Uani 1 1 d . . .
C21 C 0.2662(2) 0.50460(15) 0.1747(3) 0.0217(6) Uani 1 1 d . . .
C22 C 0.2674(3) 0.43069(16) 0.2199(3) 0.0290(7) Uani 1 1 d . . .
H22A H 0.1953 0.4013 0.1875 0.035 Uiso 1 1 calc R . .
C23 C 0.3741(3) 0.40160(18) 0.3113(3) 0.0371(8) Uani 1 1 d . . .
H23A H 0.3743 0.3525 0.3408 0.045 Uiso 1 1 calc R . .
C24 C 0.4803(3) 0.44456(18) 0.3596(3) 0.0381(8) Uani 1 1 d . . .
H24A H 0.5522 0.4254 0.4233 0.046 Uiso 1 1 calc R . .
C25 C 0.4799(3) 0.51698(17) 0.3125(3) 0.0331(7) Uani 1 1 d . . .
H25A H 0.5528 0.5456 0.3453 0.040 Uiso 1 1 calc R . .
C26 C 0.3757(3) 0.54773(16) 0.2194(3) 0.0251(6) Uani 1 1 d . . .
C28 C 0.3753(3) 0.62463(16) 0.1635(3) 0.0281(7) Uani 1 1 d . . .
H28B H 0.4596 0.6447 0.1994 0.034 Uiso 1 1 calc R . .
H28A H 0.3509 0.6189 0.0738 0.034 Uiso 1 1 calc R . .
N29 N 0.2912(2) 0.68009(13) 0.1837(2) 0.0220(5) Uani 1 1 d . . .
H29A H 0.314(3) 0.6840(16) 0.261(3) 0.026 Uiso 1 1 d . . .
C210 C 0.3042(3) 0.75665(15) 0.1372(3) 0.0256(6) Uani 1 1 d . . .
H21B H 0.2758 0.7548 0.0466 0.031 Uiso 1 1 calc R . .
H21A H 0.3917 0.7707 0.1727 0.031 Uiso 1 1 calc R . .
O112 O 0.27372(19) 0.81695(12) 0.30156(19) 0.0365(5) Uani 1 1 d . . .
H11C H 0.2180 0.8324 0.3211 0.044 Uiso 1 1 calc R . .
N31 N 0.5816(4) 0.7266(2) 0.4221(4) 0.0869(13) Uani 1 1 d . . .
C32 C 0.5686(4) 0.7901(3) 0.4355(3) 0.0548(10) Uani 1 1 d . . .
C33 C 0.5516(3) 0.8709(2) 0.4501(3) 0.0470(9) Uani 1 1 d . . .
H33A H 0.6015 0.8995 0.4179 0.070 Uiso 1 1 calc R . .
H33B H 0.5767 0.8824 0.5375 0.070 Uiso 1 1 calc R . .
H33C H 0.4653 0.8839 0.4045 0.070 Uiso 1 1 calc R . .
N41 N 0.1876(3) 0.61505(18) 0.3763(3) 0.0496(8) Uani 1 1 d . . .
C42 C 0.1623(3) 0.5546(2) 0.3914(3) 0.0376(8) Uani 1 1 d . . .
C43 C 0.1317(4) 0.4772(2) 0.4109(4) 0.0541(10) Uani 1 1 d . . .
H43A H 0.0843 0.4775 0.4612 0.081 Uiso 1 1 calc R . .
H43B H 0.2072 0.4488 0.4533 0.081 Uiso 1 1 calc R . .
H43C H 0.0833 0.4540 0.3312 0.081 Uiso 1 1 calc R . .

loop_
_atom_site_aniso_label
_atom_site_aniso_U_11
_atom_site_aniso_U_22
_atom_site_aniso_U_33
_atom_site_aniso_U_23
_atom_site_aniso_U_13
_atom_site_aniso_U_12
Cu1 0.01835(18) 0.01841(17) 0.02231(19) -0.00356(14) 0.00955(15) -0.00228(14)
Cu2 0.0179(3) 0.0203(2) 0.0202(3) -0.00697(19) 0.0075(2) -0.00182(19)
O10 0.0255(11) 0.0227(10) 0.0293(12) -0.0109(8) 0.0175(10) -0.0054(8)
C11 0.0157(14) 0.0261(15) 0.0199(15) -0.0050(11) 0.0064(12) 0.0006(12)
C12 0.0272(16) 0.0230(15) 0.0317(17) -0.0023(12) 0.0149(14) 0.0005(13)
C13 0.0335(18) 0.0349(17) 0.0320(18) 0.0040(14) 0.0182(16) -0.0021(14)
C14 0.0317(18) 0.0448(19) 0.0296(18) -0.0034(14) 0.0193(15) 0.0000(15)
C15 0.0234(16) 0.0311(16) 0.0275(17) -0.0077(13) 0.0107(14) 0.0030(13)
C16 0.0172(15) 0.0239(14) 0.0200(15) -0.0029(11) 0.0062(12) 0.0000(12)
C18 0.0209(15) 0.0219(15) 0.0273(16) -0.0012(12) 0.0084(13) 0.0022(12)
N19 0.0234(13) 0.0197(12) 0.0192(13) -0.0033(10) 0.0094(11) -0.0023(10)
C110 0.0308(17) 0.0200(14) 0.0256(16) 0.0000(12) 0.0130(14) -0.0015(12)
C111 0.0310(17) 0.0231(15) 0.0260(16) -0.0030(12) 0.0130(14) -0.0070(13)
Cl1 0.0353(4) 0.0330(4) 0.0220(4) 0.0041(3) 0.0144(3) 0.0017(3)
O20 0.0185(10) 0.0207(10) 0.0257(11) -0.0037(8) 0.0039(9) -0.0015(8)
C21 0.0180(14) 0.0266(15) 0.0216(15) -0.0051(12) 0.0092(12) 0.0007(12)
C22 0.0250(17) 0.0287(16) 0.0331(18) -0.0013(13) 0.0118(15) -0.0014(13)
C23 0.041(2) 0.0306(17) 0.0363(19) 0.0084(14) 0.0130(17) 0.0055(15)
C24 0.0287(18) 0.043(2) 0.0319(19) 0.0030(15) 0.0010(15) 0.0097(15)
C25 0.0204(16) 0.0399(19) 0.0353(19) -0.0067(15) 0.0076(14) -0.0011(14)
C26 0.0197(15) 0.0306(16) 0.0260(16) -0.0029(12) 0.0105(13) 0.0009(12)
C28 0.0223(16) 0.0296(16) 0.0357(18) -0.0047(13) 0.0151(14) -0.0038(12)
N29 0.0201(13) 0.0239(13) 0.0228(13) -0.0026(10) 0.0096(11) -0.0040(10)
C210 0.0246(16) 0.0273(15) 0.0277(16) 0.0004(12) 0.0136(14) -0.0050(12)
O112 0.0314(13) 0.0457(13) 0.0315(13) -0.0111(10) 0.0120(11) -0.0053(10)
N31 0.095(3) 0.080(3) 0.062(3) -0.014(2) 0.007(2) 0.001(3)
C32 0.049(3) 0.069(3) 0.033(2) -0.006(2) 0.0033(19) -0.008(2)
C33 0.034(2) 0.068(3) 0.037(2) -0.0027(18) 0.0124(17) -0.0119(18)
N41 0.065(2) 0.0465(19) 0.0418(19) -0.0026(15) 0.0265(17) -0.0014(17)
C42 0.042(2) 0.050(2) 0.0215(17) -0.0027(15) 0.0139(16) -0.0008(17)
C43 0.070(3) 0.054(2) 0.044(2) 0.0034(18) 0.028(2) -0.011(2)

loop_
_atom_type_symbol
_atom_type_description
_atom_type_scat_dispersion_real
_atom_type_scat_dispersion_imag
_atom_type_scat_source
C C 0.0033 0.0016 'International Tables Vol C Tables 4.2.6.8 and 6.1.1.4'
H H 0.0000 0.0000 'International Tables Vol C Tables 4.2.6.8 and 6.1.1.4'
N N 0.0061 0.0033 'International Tables Vol C Tables 4.2.6.8 and 6.1.1.4'
O O 0.0106 0.0060 'International Tables Vol C Tables 4.2.6.8 and 6.1.1.4'
Cl Cl 0.1484 0.1585 'International Tables Vol C Tables 4.2.6.8 and 6.1.1.4'
Cu Cu 0.3201 1.2651 'International Tables Vol C Tables 4.2.6.8 and 6.1.1.4'

loop_
_geom_angle_atom_site_label_1
_geom_angle_atom_site_label_2
_geom_angle_atom_site_label_3
_geom_angle
_geom_angle_site_symmetry_1
_geom_angle_site_symmetry_3
_geom_angle_publ_flag
O10 Cu1 N29 167.78(9) . . ?
O10 Cu1 O20 78.05(7) . . ?
N29 Cu1 O20 94.13(8) . . ?
O10 Cu1 N19 93.08(8) . . ?
N29 Cu1 N19 93.51(9) . . ?
O20 Cu1 N19 169.04(8) . . ?
O10 Cu1 Cl1 87.06(7) . . ?
N29 Cu1 Cl1 101.88(8) . . ?
O20 Cu1 Cl1 85.97(6) . . ?
N19 Cu1 Cl1 100.13(7) . . ?
O10 Cu1 Cu2 40.43(5) . . ?
N29 Cu1 Cu2 133.98(7) . . ?
O20 Cu1 Cu2 40.42(5) . . ?
N19 Cu1 Cu2 132.51(7) . . ?
Cl1 Cu1 Cu2 74.01(2) . . ?
O20 Cu2 O20 179.997(2) . 3_565 ?
O20 Cu2 O10 81.27(8) . . ?
O20 Cu2 O10 98.73(8) 3_565 . ?
O20 Cu2 O10 98.73(8) . 3_565 ?
O20 Cu2 O10 81.27(8) 3_565 3_565 ?
O10 Cu2 O10 180.0 . 3_565 ?
O20 Cu2 Cu1 42.37(5) . . ?
O20 Cu2 Cu1 137.63(5) 3_565 . ?
O10 Cu2 Cu1 41.87(5) . . ?
O10 Cu2 Cu1 138.13(5) 3_565 . ?
O20 Cu2 Cu1 137.63(5) . 3_565 ?
O20 Cu2 Cu1 42.37(5) 3_565 3_565 ?
O10 Cu2 Cu1 138.13(5) . 3_565 ?
O10 Cu2 Cu1 41.87(5) 3_565 3_565 ?
Cu1 Cu2 Cu1 180.0 . 3_565 ?
C11 O10 Cu2 132.85(17) . . ?
C11 O10 Cu1 121.49(16) . . ?
Cu2 O10 Cu1 97.70(8) . . ?
O10 C11 C12 121.9(2) . . ?
O10 C11 C16 117.0(2) . . ?
C12 C11 C16 121.1(2) . . ?
C13 C12 C11 118.8(3) . . ?
C13 C12 H12A 120.6 . . ?
C11 C12 H12A 120.6 . . ?
C12 C13 C14 120.7(3) . . ?
C12 C13 H13A 119.6 . . ?
C14 C13 H13A 119.6 . . ?
C15 C14 C13 119.9(3) . . ?
C15 C14 H14A 120.0 . . ?
C13 C14 H14A 120.0 . . ?
C14 C15 C16 121.1(3) . . ?
C14 C15 H15A 119.5 . . ?
C16 C15 H15A 119.5 . . ?
C15 C16 C11 118.3(3) . . ?
C15 C16 C18 122.2(2) . . ?
C11 C16 C18 119.5(2) . . ?
N19 C18 C16 111.3(2) . . ?
N19 C18 H18B 109.4 . . ?
C16 C18 H18B 109.4 . . ?
N19 C18 H18A 109.4 . . ?
C16 C18 H18A 109.4 . . ?
H18B C18 H18A 108.0 . . ?
C18 N19 C110 110.5(2) . . ?
C18 N19 Cu1 112.40(16) . . ?
C110 N19 Cu1 113.51(17) . . ?
C18 N19 H19A 106.0(18) . . ?
C110 N19 H19A 104.7(18) . . ?
Cu1 N19 H19A 109.2(18) . . ?
N19 C110 C111 112.0(2) . . ?
N19 C110 H11B 109.2 . . ?
C111 C110 H11B 109.2 . . ?
N19 C110 H11A 109.2 . . ?
C111 C110 H11A 109.2 . . ?
H11B C110 H11A 107.9 . . ?
O112 C111 C110 112.4(2) . . ?
O112 C111 C210 107.2(2) . . ?
C110 C111 C210 113.7(2) . . ?
O112 C111 H11D 107.8 . . ?
C110 C111 H11D 107.8 . . ?
C210 C111 H11D 107.8 . . ?
C21 O20 Cu2 131.47(17) . . ?
C21 O20 Cu1 122.04(16) . . ?
Cu2 O20 Cu1 97.21(8) . . ?
O20 C21 C26 116.8(2) . . ?
O20 C21 C22 123.3(2) . . ?
C26 C21 C22 119.9(3) . . ?
C23 C22 C21 120.4(3) . . ?
C23 C22 H22A 119.8 . . ?
C21 C22 H22A 119.8 . . ?
C24 C23 C22 120.2(3) . . ?
C24 C23 H23A 119.9 . . ?
C22 C23 H23A 119.9 . . ?
C23 C24 C25 119.4(3) . . ?
C23 C24 H24A 120.3 . . ?
C25 C24 H24A 120.3 . . ?
C26 C25 C24 122.2(3) . . ?
C26 C25 H25A 118.9 . . ?
C24 C25 H25A 118.9 . . ?
C25 C26 C21 117.8(3) . . ?
C25 C26 C28 122.8(3) . . ?
C21 C26 C28 119.3(3) . . ?
N29 C28 C26 114.3(2) . . ?
N29 C28 H28B 108.7 . . ?
C26 C28 H28B 108.7 . . ?
N29 C28 H28A 108.7 . . ?
C26 C28 H28A 108.7 . . ?
H28B C28 H28A 107.6 . . ?
C28 N29 C210 111.5(2) . . ?
C28 N29 Cu1 110.94(17) . . ?
C210 N29 Cu1 113.36(18) . . ?
C28 N29 H29A 107(2) . . ?
C210 N29 H29A 107(2) . . ?
Cu1 N29 H29A 107(2) . . ?
N29 C210 C111 112.8(2) . . ?
N29 C210 H21B 109.0 . . ?
C111 C210 H21B 109.0 . . ?
N29 C210 H21A 109.0 . . ?
C111 C210 H21A 109.0 . . ?
H21B C210 H21A 107.8 . . ?
C111 O112 H11C 109.5 . . ?
N31 C32 C33 178.9(4) . . ?
C32 C33 H33A 109.5 . . ?
C32 C33 H33B 109.5 . . ?
H33A C33 H33B 109.5 . . ?
C32 C33 H33C 109.5 . . ?
H33A C33 H33C 109.5 . . ?
H33B C33 H33C 109.5 . . ?
N41 C42 C43 179.3(4) . . ?
C42 C43 H43A 109.5 . . ?
C42 C43 H43B 109.5 . . ?
H43A C43 H43B 109.5 . . ?
C42 C43 H43C 109.5 . . ?
H43A C43 H43C 109.5 . . ?
H43B C43 H43C 109.5 . . ?

loop_
_geom_bond_atom_site_label_1
_geom_bond_atom_site_label_2
_geom_bond_distance
_geom_bond_site_symmetry_2
_geom_bond_publ_flag
Cu1 O10 2.0018(18) . ?
Cu1 N29 2.016(2) . ?
Cu1 O20 2.0191(18) . ?
Cu1 N19 2.029(2) . ?
Cu1 Cl1 2.6061(10) . ?
Cu1 Cu2 2.9722(6) . ?
Cu2 O20 1.9424(19) . ?
Cu2 O20 1.9425(19) 3_565 ?
Cu2 O10 1.9451(17) . ?
Cu2 O10 1.9452(17) 3_565 ?
Cu2 Cu1 2.9723(6) 3_565 ?
O10 C11 1.350(3) . ?
C11 C12 1.415(4) . ?
C11 C16 1.439(4) . ?
C12 C13 1.395(4) . ?
C12 H12A 0.9500 . ?
C13 C14 1.425(4) . ?
C13 H13A 0.9500 . ?
C14 C15 1.396(4) . ?
C14 H14A 0.9500 . ?
C15 C16 1.400(4) . ?
C15 H15A 0.9500 . ?
C16 C18 1.526(4) . ?
C18 N19 1.498(4) . ?
C18 H18B 0.9900 . ?
C18 H18A 0.9900 . ?
N19 C110 1.504(3) . ?
N19 H19A 0.89(3) . ?
C110 C111 1.525(4) . ?
C110 H11B 0.9900 . ?
C110 H11A 0.9900 . ?
C111 O112 1.428(4) . ?
C111 C210 1.544(4) . ?
C111 H11D 1.0000 . ?
O20 C21 1.352(3) . ?
C21 C26 1.427(4) . ?
C21 C22 1.432(4) . ?
C22 C23 1.398(4) . ?
C22 H22A 0.9500 . ?
C23 C24 1.397(5) . ?
C23 H23A 0.9500 . ?
C24 C25 1.417(4) . ?
C24 H24A 0.9500 . ?
C25 C26 1.401(4) . ?
C25 H25A 0.9500 . ?
C26 C28 1.535(4) . ?
C28 N29 1.507(4) . ?
C28 H28B 0.9900 . ?
C28 H28A 0.9900 . ?
N29 C210 1.517(4) . ?
N29 H29A 0.84(3) . ?
C210 H21B 0.9900 . ?
C210 H21A 0.9900 . ?
O112 H11C 0.8400 . ?
N31 C32 1.172(5) . ?
C32 C33 1.488(6) . ?
C33 H33A 0.9800 . ?
C33 H33B 0.9800 . ?
C33 H33C 0.9800 . ?
N41 C42 1.163(4) . ?
C42 C43 1.483(5) . ?
C43 H43A 0.9800 . ?
C43 H43B 0.9800 . ?
C43 H43C 0.9800 . ?
